data_1574928
loop_
_publ_author_name
'M\"uller, Stefan'
'Spannenberg, Anke'
'Neumann, Helfried'
'Franke, Robert'
'Beller, Matthias'

_publ_section_title
;
 {\a,\a&#x2032;-Bis[(tert-butyl)(6-methoxypyridin-2-yl)phosphino]-o-xylene}(\h2-N-methylmaleinimide)palladium(0)
 toluene hemisolvate
;
_journal_coeditor_code HB4516
_journal_issue 6
_journal_name_full IUCrData
_journal_page_first x250508
_journal_paper_doi 10.1107/S2414314625005085
_journal_volume 10
_journal_year 2025
_chemical_formula_iupac '[Pd (C5 H5 N O2) (C28 H38 N2 O2 P2)], 0.5C7 H8'
_chemical_formula_moiety '(C33 H43 N3 O4 P2 Pd), 0.5(C7 H8)'
_chemical_formula_sum 'C36.5 H47 N3 O4 P2 Pd'
_chemical_formula_weight 760.11
_chemical_name_systematic
'(\a,\a'-Bis[(<i>tert</i>-butyl)(6-methoxypyridin-2-yl)phosphino]-<i>o</i>-xylene}(\h^2^-<i>N</i>-methylmaleinimide)palladium(0) toluene hemisolvate'
_space_group_crystal_system triclinic
_space_group_IT_number 2
_space_group_name_Hall '-P 1'
_space_group_name_H-M_alt 'P -1'
_atom_sites_solution_hydrogens mixed
_atom_sites_solution_primary dual
_audit_creation_method SHELXL-2019/1
_cell_angle_alpha 74.0508(10)
_cell_angle_beta 86.9998(10)
_cell_angle_gamma 76.0888(9)
_cell_formula_units_Z 2
_cell_length_a 9.5548(2)
_cell_length_b 10.7020(3)
_cell_length_c 18.4654(5)
_cell_measurement_reflns_used 9834
_cell_measurement_temperature 150(2)
_cell_measurement_theta_max 66.61
_cell_measurement_theta_min 2.49
_cell_volume 1762.06(8)
_computing_cell_refinement
;
SAINT (Bruker, 2013)
;
_computing_data_collection
;
APEX2 (Bruker, 2014)
;
_computing_data_reduction
;
SAINT (Bruker, 2013)
;
_computing_molecular_graphics
;
XP in SHELXTL (Sheldrick, 2008)
;
_computing_publication_material
;
publCIF (Westrip, 2010)
;
_computing_structure_refinement
;
<i>SHELXL2019/1</i> (Sheldrick, 2015b)
;
_computing_structure_solution
;
<i>SHELXT</i> (Sheldrick, 2015a)
;
_diffrn_ambient_temperature 150(2)
_diffrn_measured_fraction_theta_full 0.997
_diffrn_measured_fraction_theta_max 0.997
_diffrn_measurement_device_type 'Bruker APEXII CCD'
_diffrn_measurement_method '\f and \w scans'
_diffrn_radiation_monochromator multilayer
_diffrn_radiation_source microfocus
_diffrn_radiation_type CuK\a
_diffrn_radiation_wavelength 1.54178
_diffrn_reflns_av_R_equivalents 0.0299
_diffrn_reflns_av_unetI/netI 0.0225
_diffrn_reflns_limit_h_max 11
_diffrn_reflns_limit_h_min -10
_diffrn_reflns_limit_k_max 12
_diffrn_reflns_limit_k_min -12
_diffrn_reflns_limit_l_max 21
_diffrn_reflns_limit_l_min -21
_diffrn_reflns_number 27460
_diffrn_reflns_theta_full 66.675
_diffrn_reflns_theta_max 66.675
_diffrn_reflns_theta_min 2.489
_exptl_absorpt_coefficient_mu 5.449
_exptl_absorpt_correction_T_max 0.85
_exptl_absorpt_correction_T_min 0.42
_exptl_absorpt_correction_type multi-scan
_exptl_absorpt_process_details
;
(SADABS; Krause <i>et al.</i>,  2015)
;
_exptl_crystal_colour colourless
_exptl_crystal_density_diffrn 1.433
_exptl_crystal_description plate
_exptl_crystal_F_000 790
_exptl_crystal_size_max 0.190
_exptl_crystal_size_mid 0.080
_exptl_crystal_size_min 0.030
_refine_diff_density_max 0.379
_refine_diff_density_min -0.324
_refine_ls_extinction_method none
_refine_ls_goodness_of_fit_ref 1.064
_refine_ls_hydrogen_treatment mixed
_refine_ls_matrix_type full
_refine_ls_number_parameters 456
_refine_ls_number_reflns 6223
_refine_ls_number_restraints 43
_refine_ls_restrained_S_all 1.076
_refine_ls_R_factor_all 0.0231
_refine_ls_R_factor_gt 0.0219
_refine_ls_shift/su_max 0.001
_refine_ls_shift/su_mean 0.000
_refine_ls_structure_factor_coef Fsqd
_refine_ls_weighting_details 'w=1/[\s^2^(Fo^2^)+(0.0327P)^2^+0.6517P] where P=(Fo^2^+2Fc^2^)/3'
_refine_ls_weighting_scheme calc
_refine_ls_wR_factor_gt 0.0560
_refine_ls_wR_factor_ref 0.0568
_reflns_number_gt 5975
_reflns_number_total 6223
_reflns_threshold_expression 'I > 2\s(I)'
_cod_data_source_file hb4516.cif
_cod_data_source_block I
_cod_original_formula_sum 'C36.50 H47 N3 O4 P2 Pd'
_cod_database_code 1574928
_shelx_space_group_comment
;
The symmetry employed for this shelxl refinement is uniquely defined
by the following loop, which should always be used as a source of
symmetry information in preference to the above space-group names.
They are only intended as comments.
;

loop_
_space_group_symop_operation_xyz
'x, y, z'
'-x, -y, -z'

loop_
_atom_site_type_symbol
_atom_site_label
_atom_site_fract_x
_atom_site_fract_y
_atom_site_fract_z
_atom_site_U_iso_or_equiv
_atom_site_adp_type
_atom_site_calc_flag
_atom_site_occupancy
_atom_site_disorder_assembly
_atom_site_disorder_group
C C1 0.93696(19) 0.27389(19) 0.26501(10) 0.0219(4) Uani d 1 . .
H H1A 1.038026 0.265442 0.248101 0.026 Uiso calc 1 . .
H H1B 0.911415 0.351279 0.286668 0.026 Uiso calc 1 . .
C C2 0.92856(19) 0.14923(19) 0.32643(10) 0.0208(4) Uani d 1 . .
C C3 1.0378(2) 0.0339(2) 0.33169(11) 0.0264(4) Uani d 1 . .
H H3 1.112812 0.034881 0.295842 0.032 Uiso calc 1 . .
C C4 1.0385(2) -0.0822(2) 0.38842(13) 0.0317(4) Uani d 1 . .
H H4 1.112981 -0.160168 0.390936 0.038 Uiso calc 1 . .
C C5 0.9305(2) -0.0842(2) 0.44141(12) 0.0329(5) Uani d 1 . .
H H5 0.930161 -0.163591 0.480292 0.039 Uiso calc 1 . .
C C6 0.8230(2) 0.0302(2) 0.43723(11) 0.0271(4) Uani d 1 . .
H H6 0.750048 0.028730 0.474249 0.033 Uiso calc 1 . .
C C7 0.81861(19) 0.14829(19) 0.37994(10) 0.0209(4) Uani d 1 . .
C C8 0.70393(19) 0.27224(19) 0.38093(10) 0.0217(4) Uani d 1 . .
H H8A 0.748903 0.349664 0.366498 0.026 Uiso calc 1 . .
H H8B 0.670427 0.263624 0.433334 0.026 Uiso calc 1 . .
C C9 0.9288(2) 0.18911(19) 0.13448(10) 0.0227(4) Uani d 1 . .
C C10 0.9108(2) 0.0574(2) 0.15543(11) 0.0271(4) Uani d 1 . .
C C11 0.9976(2) -0.0365(2) 0.12297(13) 0.0359(5) Uani d 1 . .
H H11 0.988207 -0.126339 0.136391 0.043 Uiso calc 1 . .
C C12 1.0977(2) 0.0040(3) 0.07083(13) 0.0403(5) Uani d 1 . .
H H12 1.158779 -0.057616 0.047661 0.048 Uiso calc 1 . .
C C13 1.1076(2) 0.1352(3) 0.05293(13) 0.0397(5) Uani d 1 . .
H H13 1.176471 0.162079 0.016699 0.048 Uiso calc 1 . .
C C14 0.8098(3) -0.1042(2) 0.24477(16) 0.0447(6) Uani d 1 . .
H H14A 0.788263 -0.149860 0.208870 0.067 Uiso calc 1 . .
H H14B 0.737396 -0.107416 0.284441 0.067 Uiso calc 1 . .
H H14C 0.905612 -0.148857 0.267321 0.067 Uiso calc 1 . .
C C15 0.8384(2) 0.47990(18) 0.12717(11) 0.0239(4) Uani d 1 . .
C C16 0.9905(2) 0.5028(2) 0.12827(12) 0.0314(4) Uani d 1 . .
H H16A 1.058980 0.435590 0.109059 0.047 Uiso calc 1 . .
H H16B 1.017764 0.495027 0.180035 0.047 Uiso calc 1 . .
H H16C 0.992061 0.592304 0.096426 0.047 Uiso calc 1 . .
C C17 0.7880(2) 0.5048(2) 0.04594(12) 0.0339(5) Uani d 1 . .
H H17A 0.790373 0.596066 0.017312 0.051 Uiso calc 1 . .
H H17B 0.689335 0.493195 0.045913 0.051 Uiso calc 1 . .
H H17C 0.852119 0.440888 0.022626 0.051 Uiso calc 1 . .
C C18 0.7345(2) 0.5786(2) 0.16348(14) 0.0365(5) Uani d 1 . .
H H18A 0.737224 0.670312 0.135890 0.055 Uiso calc 1 . .
H H18B 0.763806 0.561504 0.216044 0.055 Uiso calc 1 . .
H H18C 0.636309 0.566724 0.161636 0.055 Uiso calc 1 . .
C C19 0.47054(19) 0.48686(18) 0.32103(11) 0.0217(4) Uani d 1 . .
C C20 0.3886(2) 0.58387(18) 0.26075(11) 0.0233(4) Uani d 1 . .
C C21 0.3500(2) 0.7168(2) 0.26300(13) 0.0299(4) Uani d 1 . .
H H21 0.297344 0.784371 0.222513 0.036 Uiso calc 1 . .
C C22 0.3900(2) 0.7482(2) 0.32514(14) 0.0373(5) Uani d 1 . .
H H22 0.366071 0.838214 0.327934 0.045 Uiso calc 1 . .
C C23 0.4650(3) 0.6476(2) 0.38326(15) 0.0406(5) Uani d 1 . .
H H23 0.488761 0.670010 0.426669 0.049 Uiso calc 1 . .
C C24 0.3017(2) 0.6378(2) 0.13411(12) 0.0342(5) Uani d 1 . .
H H24A 0.207408 0.693147 0.141900 0.051 Uiso calc 1 . .
H H24B 0.292520 0.592165 0.095883 0.051 Uiso calc 1 . .
H H24C 0.370151 0.694553 0.117083 0.051 Uiso calc 1 . .
C C25 0.4107(2) 0.22225(18) 0.37693(10) 0.0211(4) Uani d 1 . .
C C26 0.2622(2) 0.2889(2) 0.33945(11) 0.0278(4) Uani d 1 . .
H H26A 0.190948 0.241256 0.366123 0.042 Uiso calc 1 . .
H H26B 0.266164 0.285940 0.286793 0.042 Uiso calc 1 . .
H H26C 0.234534 0.382210 0.341447 0.042 Uiso calc 1 . .
C C27 0.4047(2) 0.2302(2) 0.45863(11) 0.0276(4) Uani d 1 . .
H H27A 0.389840 0.323658 0.459359 0.041 Uiso calc 1 . .
H H27B 0.495543 0.177977 0.484686 0.041 Uiso calc 1 . .
H H27C 0.324687 0.193929 0.484133 0.041 Uiso calc 1 . .
C C28 0.4531(2) 0.07631(19) 0.37335(11) 0.0283(4) Uani d 1 . .
H H28A 0.549613 0.033947 0.395548 0.042 Uiso calc 1 . .
H H28B 0.453223 0.073754 0.320696 0.042 Uiso calc 1 . .
H H28C 0.383498 0.028081 0.401506 0.042 Uiso calc 1 . .
C C29 0.5627(2) 0.1729(2) 0.07110(10) 0.0238(4) Uani d 1 . .
C C30 0.5027(2) 0.29784(19) 0.09226(10) 0.0207(4) Uani d 1 . .
C C31 0.39618(19) 0.27265(19) 0.14840(10) 0.0208(4) Uani d 1 . .
C C32 0.3922(2) 0.13104(19) 0.16241(10) 0.0229(4) Uani d 1 . .
C C33 0.5262(3) -0.0605(2) 0.11249(14) 0.0378(5) Uani d 1 . .
H H33A 0.450360 -0.073669 0.083619 0.057 Uiso calc 1 . .
H H33B 0.530729 -0.119478 0.163797 0.057 Uiso calc 1 . .
H H33C 0.619208 -0.081624 0.088129 0.057 Uiso calc 1 . .
N N1 1.02564(19) 0.22701(19) 0.08374(10) 0.0318(4) Uani d 1 . .
N N2 0.5060(2) 0.51956(18) 0.38144(10) 0.0316(4) Uani d 1 . .
N N3 0.49423(18) 0.07741(16) 0.11534(9) 0.0249(3) Uani d 1 . .
O O1 0.80689(16) 0.03170(14) 0.20648(9) 0.0319(3) Uani d 1 . .
O O2 0.35302(15) 0.54032(13) 0.20356(8) 0.0267(3) Uani d 1 . .
O O3 0.65229(16) 0.15087(16) 0.02391(8) 0.0345(3) Uani d 1 . .
O O4 0.31817(16) 0.06561(16) 0.20498(8) 0.0327(3) Uani d 1 . .
P P1 0.81919(4) 0.30985(4) 0.18162(2) 0.01687(9) Uani d 1 . .
P P2 0.54364(4) 0.31042(4) 0.31899(2) 0.01620(9) Uani d 1 . .
Pd Pd1 0.58477(2) 0.29018(2) 0.19811(2) 0.01527(5) Uani d 1 . .
H H30 0.500(3) 0.380(3) 0.0561(15) 0.040(7) Uiso d 1 . .
H H31 0.316(3) 0.330(3) 0.1550(14) 0.033(6) Uiso d 1 . .
C C34 0.0369(5) 0.4754(5) 0.5408(3) 0.0581(15) Uani d 0.5 A -1
C C35 0.1062(5) 0.5331(4) 0.4767(4) 0.060(3) Uani d 0.5 A -1
H H35 0.200799 0.544515 0.480700 0.072 Uiso calc 0.5 A -1
C C36 0.0370(7) 0.5742(5) 0.4069(3) 0.089(2) Uani d 0.5 A -1
H H36 0.084303 0.613630 0.363106 0.107 Uiso calc 0.5 A -1
C C37 -0.1015(7) 0.5575(5) 0.4011(3) 0.089(3) Uani d 0.5 A -1
H H37 -0.148770 0.585542 0.353366 0.106 Uiso calc 0.5 A -1
C C38 -0.1707(5) 0.4997(5) 0.4652(3) 0.0645(16) Uani d 0.5 A -1
H H38 -0.265348 0.488339 0.461220 0.077 Uiso calc 0.5 A -1
C C39 -0.1015(5) 0.4587(4) 0.5350(3) 0.061(3) Uani d 0.5 A -1
H H39 -0.148854 0.419223 0.578814 0.074 Uiso calc 0.5 A -1
C C40 0.1089(12) 0.4269(10) 0.6172(6) 0.103(4) Uani d 0.5 A -1
H H40A 0.042980 0.389700 0.654788 0.155 Uiso calc 0.5 A -1
H H40B 0.196761 0.357626 0.616414 0.155 Uiso calc 0.5 A -1
H H40C 0.133824 0.501869 0.630119 0.155 Uiso calc 0.5 A -1

loop_
_atom_site_aniso_label
_atom_site_aniso_U_11
_atom_site_aniso_U_22
_atom_site_aniso_U_33
_atom_site_aniso_U_12
_atom_site_aniso_U_13
_atom_site_aniso_U_23
C1 0.0191(9) 0.0263(9) 0.0203(9) -0.0080(7) -0.0011(7) -0.0037(7)
C2 0.0181(9) 0.0250(9) 0.0190(9) -0.0058(7) -0.0041(7) -0.0038(7)
C3 0.0178(9) 0.0324(10) 0.0274(10) -0.0033(7) 0.0005(7) -0.0078(8)
C4 0.0232(10) 0.0272(10) 0.0382(11) 0.0018(8) -0.0024(8) -0.0044(9)
C5 0.0288(11) 0.0294(10) 0.0308(11) -0.0038(8) -0.0027(8) 0.0056(8)
C6 0.0206(9) 0.0344(10) 0.0220(9) -0.0055(8) 0.0005(7) -0.0014(8)
C7 0.0177(9) 0.0261(9) 0.0193(9) -0.0053(7) -0.0032(6) -0.0062(7)
C8 0.0197(9) 0.0274(9) 0.0191(9) -0.0043(7) -0.0004(7) -0.0092(7)
C9 0.0190(9) 0.0262(9) 0.0202(9) 0.0012(7) -0.0015(7) -0.0073(7)
C10 0.0246(10) 0.0284(10) 0.0268(10) 0.0001(8) -0.0044(7) -0.0097(8)
C11 0.0337(11) 0.0308(11) 0.0410(12) 0.0052(9) -0.0069(9) -0.0158(9)
C12 0.0326(12) 0.0479(14) 0.0365(12) 0.0119(10) -0.0020(9) -0.0231(10)
C13 0.0295(11) 0.0528(14) 0.0324(11) 0.0020(10) 0.0090(9) -0.0160(10)
C14 0.0527(15) 0.0245(11) 0.0551(15) -0.0122(10) 0.0019(11) -0.0055(10)
C15 0.0202(9) 0.0211(9) 0.0272(10) -0.0064(7) 0.0038(7) -0.0008(7)
C16 0.0257(10) 0.0325(11) 0.0341(11) -0.0142(8) 0.0024(8) 0.0000(8)
C17 0.0323(11) 0.0350(11) 0.0278(11) -0.0122(9) -0.0026(8) 0.0067(8)
C18 0.0367(12) 0.0205(10) 0.0486(13) -0.0057(8) 0.0117(10) -0.0062(9)
C19 0.0191(9) 0.0207(9) 0.0266(9) -0.0040(7) 0.0042(7) -0.0099(7)
C20 0.0212(9) 0.0209(9) 0.0278(10) -0.0053(7) 0.0056(7) -0.0071(7)
C21 0.0288(10) 0.0205(9) 0.0395(12) -0.0036(8) 0.0067(8) -0.0096(8)
C22 0.0375(12) 0.0239(10) 0.0564(14) -0.0057(9) 0.0075(10) -0.0232(10)
C23 0.0432(13) 0.0380(12) 0.0502(14) -0.0044(10) -0.0023(10) -0.0317(11)
C24 0.0393(12) 0.0258(10) 0.0308(11) -0.0025(8) -0.0102(9) 0.0006(8)
C25 0.0216(9) 0.0240(9) 0.0187(9) -0.0087(7) 0.0029(7) -0.0047(7)
C26 0.0204(9) 0.0356(11) 0.0272(10) -0.0105(8) 0.0023(7) -0.0053(8)
C27 0.0294(10) 0.0348(10) 0.0201(9) -0.0112(8) 0.0056(7) -0.0074(8)
C28 0.0349(11) 0.0240(10) 0.0270(10) -0.0121(8) 0.0017(8) -0.0043(8)
C29 0.0238(9) 0.0329(10) 0.0180(9) -0.0094(8) -0.0015(7) -0.0098(7)
C30 0.0230(9) 0.0239(9) 0.0155(8) -0.0068(7) -0.0047(7) -0.0037(7)
C31 0.0159(9) 0.0262(9) 0.0212(9) -0.0026(7) -0.0032(7) -0.0092(7)
C32 0.0207(9) 0.0306(10) 0.0206(9) -0.0088(7) -0.0014(7) -0.0096(7)
C33 0.0478(14) 0.0267(11) 0.0427(13) -0.0076(9) 0.0027(10) -0.0172(9)
N1 0.0263(9) 0.0379(10) 0.0278(9) -0.0016(7) 0.0059(7) -0.0093(7)
N2 0.0337(9) 0.0321(9) 0.0324(9) -0.0027(7) -0.0032(7) -0.0182(7)
N3 0.0278(8) 0.0246(8) 0.0264(8) -0.0092(6) 0.0039(6) -0.0115(7)
O1 0.0336(8) 0.0201(7) 0.0396(8) -0.0038(6) 0.0051(6) -0.0071(6)
O2 0.0333(7) 0.0175(6) 0.0255(7) 0.0008(5) -0.0056(5) -0.0045(5)
O3 0.0344(8) 0.0497(9) 0.0267(7) -0.0140(7) 0.0114(6) -0.0206(7)
O4 0.0329(8) 0.0432(8) 0.0292(7) -0.0227(7) 0.0070(6) -0.0110(6)
P1 0.0154(2) 0.0181(2) 0.0162(2) -0.00396(15) 0.00148(15) -0.00328(16)
P2 0.0158(2) 0.0173(2) 0.0159(2) -0.00310(15) 0.00078(15) -0.00596(16)
Pd1 0.01458(7) 0.01625(7) 0.01513(7) -0.00324(5) 0.00050(4) -0.00487(5)
C34 0.044(3) 0.030(2) 0.102(4) -0.007(2) -0.013(3) -0.020(3)
C35 0.051(5) 0.035(4) 0.101(5) -0.015(4) 0.030(4) -0.029(4)
C36 0.122(5) 0.047(3) 0.092(5) -0.008(4) 0.039(5) -0.026(3)
C37 0.129(7) 0.053(5) 0.087(5) -0.003(5) -0.014(5) -0.038(4)
C38 0.077(4) 0.045(3) 0.078(4) -0.002(3) -0.014(3) -0.036(3)
C39 0.042(4) 0.042(4) 0.103(5) -0.001(4) -0.013(4) -0.029(4)
C40 0.118(8) 0.045(4) 0.144(8) -0.016(5) -0.085(7) -0.007(5)

loop_
_atom_type_symbol
_atom_type_description
_atom_type_scat_dispersion_real
_atom_type_scat_dispersion_imag
_atom_type_scat_source
C C 0.0181 0.0091 'International Tables Vol C Tables 4.2.6.8 and 6.1.1.4'
H H 0.0000 0.0000 'International Tables Vol C Tables 4.2.6.8 and 6.1.1.4'
N N 0.0311 0.0180 'International Tables Vol C Tables 4.2.6.8 and 6.1.1.4'
O O 0.0492 0.0322 'International Tables Vol C Tables 4.2.6.8 and 6.1.1.4'
P P 0.2955 0.4335 'International Tables Vol C Tables 4.2.6.8 and 6.1.1.4'
Pd Pd 0.1215 3.9337 'International Tables Vol C Tables 4.2.6.8 and 6.1.1.4'

loop_
_geom_angle_atom_site_label_1
_geom_angle_atom_site_label_2
_geom_angle_atom_site_label_3
_geom_angle_site_symmetry_1
_geom_angle_site_symmetry_3
_geom_angle
_geom_angle_publ_flag
C2 C1 P1 . . 115.20(13) ?
C2 C1 H1A . . 108.5 ?
P1 C1 H1A . . 108.5 ?
C2 C1 H1B . . 108.5 ?
P1 C1 H1B . . 108.5 ?
H1A C1 H1B . . 107.5 ?
C3 C2 C7 . . 119.52(17) ?
C3 C2 C1 . . 118.43(17) ?
C7 C2 C1 . . 121.98(17) ?
C4 C3 C2 . . 121.02(18) ?
C4 C3 H3 . . 119.5 ?
C2 C3 H3 . . 119.5 ?
C5 C4 C3 . . 119.93(19) ?
C5 C4 H4 . . 120.0 ?
C3 C4 H4 . . 120.0 ?
C6 C5 C4 . . 119.41(19) ?
C6 C5 H5 . . 120.3 ?
C4 C5 H5 . . 120.3 ?
C5 C6 C7 . . 121.84(18) ?
C5 C6 H6 . . 119.1 ?
C7 C6 H6 . . 119.1 ?
C6 C7 C2 . . 118.26(17) ?
C6 C7 C8 . . 119.43(17) ?
C2 C7 C8 . . 122.14(16) ?
C7 C8 P2 . . 116.59(13) ?
C7 C8 H8A . . 108.1 ?
P2 C8 H8A . . 108.1 ?
C7 C8 H8B . . 108.1 ?
P2 C8 H8B . . 108.1 ?
H8A C8 H8B . . 107.3 ?
N1 C9 C10 . . 121.87(18) ?
N1 C9 P1 . . 119.68(15) ?
C10 C9 P1 . . 118.41(14) ?
O1 C10 C11 . . 124.5(2) ?
O1 C10 C9 . . 116.40(17) ?
C11 C10 C9 . . 119.1(2) ?
C12 C11 C10 . . 118.4(2) ?
C12 C11 H11 . . 120.8 ?
C10 C11 H11 . . 120.8 ?
C13 C12 C11 . . 118.9(2) ?
C13 C12 H12 . . 120.5 ?
C11 C12 H12 . . 120.5 ?
N1 C13 C12 . . 123.7(2) ?
N1 C13 H13 . . 118.2 ?
C12 C13 H13 . . 118.2 ?
O1 C14 H14A . . 109.5 ?
O1 C14 H14B . . 109.5 ?
H14A C14 H14B . . 109.5 ?
O1 C14 H14C . . 109.5 ?
H14A C14 H14C . . 109.5 ?
H14B C14 H14C . . 109.5 ?
C17 C15 C16 . . 110.28(16) ?
C17 C15 C18 . . 108.77(17) ?
C16 C15 C18 . . 108.78(17) ?
C17 C15 P1 . . 108.17(14) ?
C16 C15 P1 . . 114.86(13) ?
C18 C15 P1 . . 105.75(13) ?
C15 C16 H16A . . 109.5 ?
C15 C16 H16B . . 109.5 ?
H16A C16 H16B . . 109.5 ?
C15 C16 H16C . . 109.5 ?
H16A C16 H16C . . 109.5 ?
H16B C16 H16C . . 109.5 ?
C15 C17 H17A . . 109.5 ?
C15 C17 H17B . . 109.5 ?
H17A C17 H17B . . 109.5 ?
C15 C17 H17C . . 109.5 ?
H17A C17 H17C . . 109.5 ?
H17B C17 H17C . . 109.5 ?
C15 C18 H18A . . 109.5 ?
C15 C18 H18B . . 109.5 ?
H18A C18 H18B . . 109.5 ?
C15 C18 H18C . . 109.5 ?
H18A C18 H18C . . 109.5 ?
H18B C18 H18C . . 109.5 ?
N2 C19 C20 . . 121.18(17) ?
N2 C19 P2 . . 116.31(14) ?
C20 C19 P2 . . 122.42(14) ?
O2 C20 C21 . . 124.05(18) ?
O2 C20 C19 . . 116.89(16) ?
C21 C20 C19 . . 119.06(18) ?
C22 C21 C20 . . 118.6(2) ?
C22 C21 H21 . . 120.7 ?
C20 C21 H21 . . 120.7 ?
C21 C22 C23 . . 119.22(19) ?
C21 C22 H22 . . 120.4 ?
C23 C22 H22 . . 120.4 ?
N2 C23 C22 . . 123.1(2) ?
N2 C23 H23 . . 118.4 ?
C22 C23 H23 . . 118.4 ?
O2 C24 H24A . . 109.5 ?
O2 C24 H24B . . 109.5 ?
H24A C24 H24B . . 109.5 ?
O2 C24 H24C . . 109.5 ?
H24A C24 H24C . . 109.5 ?
H24B C24 H24C . . 109.5 ?
C27 C25 C26 . . 109.17(16) ?
C27 C25 C28 . . 111.00(16) ?
C26 C25 C28 . . 109.01(16) ?
C27 C25 P2 . . 113.04(13) ?
C26 C25 P2 . . 107.15(12) ?
C28 C25 P2 . . 107.33(12) ?
C25 C26 H26A . . 109.5 ?
C25 C26 H26B . . 109.5 ?
H26A C26 H26B . . 109.5 ?
C25 C26 H26C . . 109.5 ?
H26A C26 H26C . . 109.5 ?
H26B C26 H26C . . 109.5 ?
C25 C27 H27A . . 109.5 ?
C25 C27 H27B . . 109.5 ?
H27A C27 H27B . . 109.5 ?
C25 C27 H27C . . 109.5 ?
H27A C27 H27C . . 109.5 ?
H27B C27 H27C . . 109.5 ?
C25 C28 H28A . . 109.5 ?
C25 C28 H28B . . 109.5 ?
H28A C28 H28B . . 109.5 ?
C25 C28 H28C . . 109.5 ?
H28A C28 H28C . . 109.5 ?
H28B C28 H28C . . 109.5 ?
O3 C29 N3 . . 123.79(19) ?
O3 C29 C30 . . 129.50(18) ?
N3 C29 C30 . . 106.70(16) ?
C31 C30 C29 . . 107.62(16) ?
C31 C30 Pd1 . . 70.96(10) ?
C29 C30 Pd1 . . 111.37(12) ?
C31 C30 H30 . . 125.4(16) ?
C29 C30 H30 . . 119.0(16) ?
Pd1 C30 H30 . . 112.6(16) ?
C30 C31 C32 . . 107.13(16) ?
C30 C31 Pd1 . . 69.68(10) ?
C32 C31 Pd1 . . 110.84(12) ?
C30 C31 H31 . . 126.7(16) ?
C32 C31 H31 . . 118.1(16) ?
Pd1 C31 H31 . . 114.6(16) ?
O4 C32 N3 . . 122.77(18) ?
O4 C32 C31 . . 130.48(18) ?
N3 C32 C31 . . 106.75(16) ?
N3 C33 H33A . . 109.5 ?
N3 C33 H33B . . 109.5 ?
H33A C33 H33B . . 109.5 ?
N3 C33 H33C . . 109.5 ?
H33A C33 H33C . . 109.5 ?
H33B C33 H33C . . 109.5 ?
C9 N1 C13 . . 118.1(2) ?
C19 N2 C23 . . 118.76(19) ?
C29 N3 C32 . . 111.78(16) ?
C29 N3 C33 . . 123.69(17) ?
C32 N3 C33 . . 124.53(17) ?
C10 O1 C14 . . 118.36(17) ?
C20 O2 C24 . . 118.15(15) ?
C9 P1 C1 . . 98.98(8) ?
C9 P1 C15 . . 107.32(9) ?
C1 P1 C15 . . 102.25(8) ?
C9 P1 Pd1 . . 112.72(6) ?
C1 P1 Pd1 . . 119.64(6) ?
C15 P1 Pd1 . . 114.18(6) ?
C8 P2 C19 . . 98.06(8) ?
C8 P2 C25 . . 106.08(8) ?
C19 P2 C25 . . 102.72(8) ?
C8 P2 Pd1 . . 117.16(6) ?
C19 P2 Pd1 . . 112.36(6) ?
C25 P2 Pd1 . . 117.81(6) ?
C30 Pd1 C31 . . 39.36(7) y
C30 Pd1 P1 . . 107.67(5) y
C31 Pd1 P1 . . 146.86(5) y
C30 Pd1 P2 . . 149.41(5) y
C31 Pd1 P2 . . 111.69(5) y
P1 Pd1 P2 . . 101.314(15) y
C35 C34 C39 . . 120.0 ?
C35 C34 C40 . . 121.8(6) ?
C39 C34 C40 . . 118.2(6) ?
C34 C35 C36 . . 120.0 ?
C34 C35 H35 . . 120.0 ?
C36 C35 H35 . . 120.0 ?
C35 C36 C37 . . 120.0 ?
C35 C36 H36 . . 120.0 ?
C37 C36 H36 . . 120.0 ?
C38 C37 C36 . . 120.0 ?
C38 C37 H37 . . 120.0 ?
C36 C37 H37 . . 120.0 ?
C39 C38 C37 . . 120.0 ?
C39 C38 H38 . . 120.0 ?
C37 C38 H38 . . 120.0 ?
C38 C39 C34 . . 120.0 ?
C38 C39 H39 . . 120.0 ?
C34 C39 H39 . . 120.0 ?
C34 C40 H40A . . 109.5 ?
C34 C40 H40B . . 109.5 ?
H40A C40 H40B . . 109.5 ?
C34 C40 H40C . . 109.5 ?
H40A C40 H40C . . 109.5 ?
H40B C40 H40C . . 109.5 ?

loop_
_geom_bond_atom_site_label_1
_geom_bond_atom_site_label_2
_geom_bond_site_symmetry_2
_geom_bond_distance
_geom_bond_publ_flag
C1 C2 . 1.511(2) ?
C1 P1 . 1.8528(18) ?
C1 H1A . 0.9900 ?
C1 H1B . 0.9900 ?
C2 C3 . 1.396(3) ?
C2 C7 . 1.404(3) ?
C3 C4 . 1.386(3) ?
C3 H3 . 0.9500 ?
C4 C5 . 1.384(3) ?
C4 H4 . 0.9500 ?
C5 C6 . 1.383(3) ?
C5 H5 . 0.9500 ?
C6 C7 . 1.401(3) ?
C6 H6 . 0.9500 ?
C7 C8 . 1.508(2) ?
C8 P2 . 1.8564(18) ?
C8 H8A . 0.9900 ?
C8 H8B . 0.9900 ?
C9 N1 . 1.334(3) ?
C9 C10 . 1.405(3) ?
C9 P1 . 1.8427(19) ?
C10 O1 . 1.357(3) ?
C10 C11 . 1.391(3) ?
C11 C12 . 1.379(4) ?
C11 H11 . 0.9500 ?
C12 C13 . 1.376(4) ?
C12 H12 . 0.9500 ?
C13 N1 . 1.339(3) ?
C13 H13 . 0.9500 ?
C14 O1 . 1.427(3) ?
C14 H14A . 0.9800 ?
C14 H14B . 0.9800 ?
C14 H14C . 0.9800 ?
C15 C17 . 1.532(3) ?
C15 C16 . 1.533(3) ?
C15 C18 . 1.538(3) ?
C15 P1 . 1.8687(18) ?
C16 H16A . 0.9800 ?
C16 H16B . 0.9800 ?
C16 H16C . 0.9800 ?
C17 H17A . 0.9800 ?
C17 H17B . 0.9800 ?
C17 H17C . 0.9800 ?
C18 H18A . 0.9800 ?
C18 H18B . 0.9800 ?
C18 H18C . 0.9800 ?
C19 N2 . 1.339(3) ?
C19 C20 . 1.413(3) ?
C19 P2 . 1.8593(18) ?
C20 O2 . 1.353(2) ?
C20 C21 . 1.393(3) ?
C21 C22 . 1.376(3) ?
C21 H21 . 0.9500 ?
C22 C23 . 1.378(4) ?
C22 H22 . 0.9500 ?
C23 N2 . 1.341(3) ?
C23 H23 . 0.9500 ?
C24 O2 . 1.434(2) ?
C24 H24A . 0.9800 ?
C24 H24B . 0.9800 ?
C24 H24C . 0.9800 ?
C25 C27 . 1.531(3) ?
C25 C26 . 1.532(3) ?
C25 C28 . 1.535(3) ?
C25 P2 . 1.8779(18) ?
C26 H26A . 0.9800 ?
C26 H26B . 0.9800 ?
C26 H26C . 0.9800 ?
C27 H27A . 0.9800 ?
C27 H27B . 0.9800 ?
C27 H27C . 0.9800 ?
C28 H28A . 0.9800 ?
C28 H28B . 0.9800 ?
C28 H28C . 0.9800 ?
C29 O3 . 1.219(2) ?
C29 N3 . 1.395(2) ?
C29 C30 . 1.471(3) ?
C30 C31 . 1.432(3) ?
Pd1 C30 . 2.1174(17) y
Pd1 C31 . 2.1343(17) y
C30 H30 . 0.95(3) ?
C31 C32 . 1.475(3) ?
C31 H31 . 0.88(3) ?
C32 O4 . 1.219(2) ?
C32 N3 . 1.397(2) ?
C33 N3 . 1.449(3) ?
C33 H33A . 0.9800 ?
C33 H33B . 0.9800 ?
C33 H33C . 0.9800 ?
Pd1 P1 . 2.2965(4) y
Pd1 P2 . 2.3058(4) y
C34 C35 . 1.3900 ?
C34 C39 . 1.3900 ?
C34 C40 . 1.503(8) ?
C35 C36 . 1.3900 ?
C35 H35 . 0.9500 ?
C36 C37 . 1.3900 ?
C36 H36 . 0.9500 ?
C37 C38 . 1.3900 ?
C37 H37 . 0.9500 ?
C38 C39 . 1.3900 ?
C38 H38 . 0.9500 ?
C39 H39 . 0.9500 ?
C40 H40A . 0.9800 ?
C40 H40B . 0.9800 ?
C40 H40C . 0.9800 ?

loop_
_geom_hbond_atom_site_label_D
_geom_hbond_atom_site_label_H
_geom_hbond_atom_site_label_A
_geom_hbond_site_symmetry_A
_geom_hbond_distance_DH
_geom_hbond_distance_HA
_geom_hbond_distance_DA
_geom_hbond_angle_DHA
_geom_hbond_publ_flag
C3 H3 O4 1_655 0.95 2.54 3.480(2) 172 y
C12 H12 O3 2_755 0.95 2.37 3.281(3) 161 y
C38 H38 N2 1_455 0.95 2.60 3.462(5) 151 y
